data_7029045
loop_
_publ_author_name
'Metre, Ramesh K.'
'Mohapatra, Chandrajeet'
'Sahoo, Dipankar'
'Chandrasekhar, Vadapalli'

_publ_section_title
;
 Assembly of hexa- and trinuclear monoorganostannoxanes: hemi-labile
 nature of intramolecular N\\rightarrow Sn coordination in RSnCl3 (R =
 2-phenylazophenyl).
;
_journal_issue 8
_journal_name_full 'Dalton transactions (Cambridge, England : 2003)'
_journal_page_first 3364
_journal_page_last 3371
_journal_paper_doi 10.1039/c3dt53050g
_journal_volume 43
_journal_year 2014
_chemical_formula_sum 'C104 H110 N12 O22 P4 Sn6'
_chemical_formula_weight 2716.06
_chemical_name_systematic
; 
 ? 
;
_space_group_IT_number 15
_symmetry_space_group_name_Hall '-C 2yc'
_symmetry_space_group_name_H-M 'C 1 2/c 1'
_atom_sites_solution_hydrogens geom
_atom_sites_solution_primary direct
_atom_sites_solution_secondary difmap
_audit_creation_method SHELXL-97
_cell_angle_alpha 90.000(5)
_cell_angle_beta 96.639(5)
_cell_angle_gamma 90.000(5)
_cell_formula_units_Z 4
_cell_length_a 24.017(5)
_cell_length_b 20.738(5)
_cell_length_c 21.962(5)
_cell_measurement_temperature 293(2)
_cell_volume 10865(4)
_computing_structure_refinement 'SHELXL-97 (Sheldrick, 1997)'
_computing_structure_solution 'SHELXS-97 (Sheldrick, 1990)'
_diffrn_ambient_temperature 293(2)
_diffrn_measured_fraction_theta_full 0.997
_diffrn_measured_fraction_theta_max 0.997
_diffrn_radiation_monochromator graphite
_diffrn_radiation_source 'fine-focus sealed tube'
_diffrn_radiation_type MoK\a
_diffrn_radiation_wavelength 0.71069
_diffrn_reflns_av_R_equivalents 0.0697
_diffrn_reflns_av_sigmaI/netI 0.0851
_diffrn_reflns_limit_h_max 29
_diffrn_reflns_limit_h_min -29
_diffrn_reflns_limit_k_max 25
_diffrn_reflns_limit_k_min -23
_diffrn_reflns_limit_l_max 14
_diffrn_reflns_limit_l_min -26
_diffrn_reflns_number 29339
_diffrn_reflns_theta_full 25.50
_diffrn_reflns_theta_max 25.50
_diffrn_reflns_theta_min 1.96
_exptl_absorpt_coefficient_mu 1.492
_exptl_absorpt_correction_T_max 1
_exptl_absorpt_correction_T_min 0.707084
_exptl_absorpt_correction_type empirical
_exptl_absorpt_process_details sadabs
_exptl_crystal_colour yellow
_exptl_crystal_density_diffrn 1.660
_exptl_crystal_density_method 'not measured'
_exptl_crystal_description block
_exptl_crystal_F_000 5416
_exptl_crystal_size_max 0.18
_exptl_crystal_size_mid 0.16
_exptl_crystal_size_min 0.15
_refine_diff_density_max 1.100
_refine_diff_density_min -0.619
_refine_diff_density_rms 0.150
_refine_ls_extinction_method none
_refine_ls_goodness_of_fit_ref 1.023
_refine_ls_hydrogen_treatment constr
_refine_ls_matrix_type full
_refine_ls_number_parameters 667
_refine_ls_number_reflns 10096
_refine_ls_number_restraints 0
_refine_ls_restrained_S_all 1.023
_refine_ls_R_factor_all 0.0871
_refine_ls_R_factor_gt 0.0531
_refine_ls_shift/su_max 0.007
_refine_ls_shift/su_mean 0.000
_refine_ls_structure_factor_coef Fsqd
_refine_ls_weighting_details 'calc w=1/[\s^2^(Fo^2^)+(0.0566P)^2^+10.9739P] where P=(Fo^2^+2Fc^2^)/3'
_refine_ls_weighting_scheme calc
_refine_ls_wR_factor_gt 0.1131
_refine_ls_wR_factor_ref 0.1348
_reflns_number_gt 6945
_reflns_number_total 10096
_reflns_threshold_expression >2sigma(I)
_cod_data_source_file c3dt53050g.txt
_cod_data_source_block 2
_cod_original_sg_symbol_H-M 'C 2/c'
_cod_database_code 7029045

loop_
_symmetry_equiv_pos_as_xyz
'x, y, z'
'-x, y, -z+1/2'
'x+1/2, y+1/2, z'
'-x+1/2, y+1/2, -z+1/2'
'-x, -y, -z'
'x, -y, z-1/2'
'-x+1/2, -y+1/2, -z'
'x+1/2, -y+1/2, z-1/2'

loop_
_atom_site_label
_atom_site_type_symbol
_atom_site_fract_x
_atom_site_fract_y
_atom_site_fract_z
_atom_site_U_iso_or_equiv
_atom_site_adp_type
_atom_site_occupancy
_atom_site_symmetry_multiplicity
_atom_site_calc_flag
_atom_site_refinement_flags
Sn1 Sn 0.277826(19) 0.13931(2) 0.56687(2) 0.02557(13) Uani 1 1 d .
Sn2 Sn 0.351848(19) 0.36370(2) 0.50343(2) 0.02703(14) Uani 1 1 d .
Sn3 Sn 0.329237(19) 0.23072(2) 0.42301(2) 0.02691(14) Uani 1 1 d .
P1 P 0.30701(7) 0.28604(8) 0.62775(9) 0.0280(4) Uani 1 1 d .
P2 P 0.17187(8) 0.13066(8) 0.64319(9) 0.0295(4) Uani 1 1 d .
O1 O 0.34315(18) 0.3254(2) 0.5885(2) 0.0317(11) Uani 1 1 d .
O2 O 0.31497(18) 0.2135(2) 0.6199(2) 0.0284(11) Uani 1 1 d .
O3 O 0.24541(18) 0.3062(2) 0.6179(2) 0.0292(11) Uani 1 1 d .
O4 O 0.23403(18) 0.1117(2) 0.6412(2) 0.0286(11) Uani 1 1 d .
O5 O 0.13536(18) 0.1043(2) 0.5863(2) 0.0305(11) Uani 1 1 d .
O6 O 0.16480(19) 0.2039(2) 0.6489(2) 0.0302(11) Uani 1 1 d .
O7 O 0.32388(18) 0.1690(2) 0.4967(2) 0.0270(11) Uani 1 1 d .
O8 O 0.28840(17) 0.3027(2) 0.4633(2) 0.0273(11) Uani 1 1 d .
O9 O 0.39391(18) 0.2803(2) 0.4806(2) 0.0280(11) Uani 1 1 d .
O10 O 0.27754(18) 0.4169(2) 0.4963(2) 0.0291(11) Uani 1 1 d .
O11 O 0.4974(2) 0.2903(3) 0.4420(3) 0.0617(17) Uani 1 1 d .
N1 N 0.3636(2) 0.5163(3) 0.5032(3) 0.0395(16) Uani 1 1 d .
N2 N 0.3595(3) 0.5770(3) 0.4980(3) 0.0494(19) Uani 1 1 d .
N3 N 0.4320(2) 0.1310(3) 0.4685(3) 0.0305(14) Uani 1 1 d .
N4 N 0.4781(2) 0.1087(3) 0.4897(3) 0.0361(15) Uani 1 1 d .
N5 N 0.3359(2) 0.0188(3) 0.5032(3) 0.0325(14) Uani 1 1 d .
N6 N 0.3347(3) -0.0362(3) 0.4792(3) 0.0398(16) Uani 1 1 d .
C1 C 0.4175(3) 0.4256(3) 0.5428(3) 0.0275(16) Uani 1 1 d .
C2 C 0.4664(3) 0.4000(4) 0.5729(4) 0.0395(19) Uani 1 1 d .
H2 H 0.4695 0.3557 0.5793 0.047 Uiso 1 1 calc R
C3 C 0.5106(3) 0.4399(4) 0.5934(4) 0.043(2) Uani 1 1 d .
H3 H 0.5432 0.4219 0.6132 0.052 Uiso 1 1 calc R
C4 C 0.5074(3) 0.5059(4) 0.5852(3) 0.0387(19) Uani 1 1 d .
H4 H 0.5379 0.5318 0.5986 0.046 Uiso 1 1 calc R
C5 C 0.4603(3) 0.5323(4) 0.5579(4) 0.0403(19) Uani 1 1 d .
H5 H 0.4577 0.5768 0.5536 0.048 Uiso 1 1 calc R
C6 C 0.4144(3) 0.4929(3) 0.5357(3) 0.0352(18) Uani 1 1 d .
C7 C 0.3083(3) 0.5971(4) 0.4631(5) 0.053(2) Uani 1 1 d .
C8 C 0.2881(4) 0.6552(5) 0.4748(5) 0.070(3) Uani 1 1 d .
H8 H 0.3076 0.6806 0.5050 0.084 Uiso 1 1 calc R
C9 C 0.2399(4) 0.6786(5) 0.4439(6) 0.081(4) Uani 1 1 d .
H9 H 0.2260 0.7189 0.4531 0.097 Uiso 1 1 calc R
C10 C 0.2124(4) 0.6406(4) 0.3984(5) 0.063(3) Uani 1 1 d .
H10 H 0.1788 0.6550 0.3774 0.075 Uiso 1 1 calc R
C11 C 0.2334(4) 0.5822(4) 0.3836(4) 0.055(2) Uani 1 1 d .
H11 H 0.2154 0.5583 0.3513 0.066 Uiso 1 1 calc R
C12 C 0.2811(3) 0.5591(4) 0.4165(4) 0.044(2) Uani 1 1 d .
H12 H 0.2951 0.5188 0.4079 0.053 Uiso 1 1 calc R
C13 C 0.3788(3) 0.1657(3) 0.3759(3) 0.0322(17) Uani 1 1 d .
C14 C 0.3688(3) 0.1630(3) 0.3122(3) 0.0361(18) Uani 1 1 d .
H14 H 0.3413 0.1893 0.2920 0.043 Uiso 1 1 calc R
C15 C 0.3980(3) 0.1231(4) 0.2788(4) 0.046(2) Uani 1 1 d .
H15 H 0.3903 0.1225 0.2363 0.055 Uiso 1 1 calc R
C16 C 0.4390(3) 0.0835(4) 0.3073(4) 0.045(2) Uani 1 1 d .
H16 H 0.4589 0.0560 0.2844 0.053 Uiso 1 1 calc R
C17 C 0.4501(3) 0.0850(4) 0.3696(4) 0.042(2) Uani 1 1 d .
H17 H 0.4776 0.0581 0.3891 0.051 Uiso 1 1 calc R
C18 C 0.4211(3) 0.1258(3) 0.4035(3) 0.0325(17) Uani 1 1 d .
C20 C 0.4919(3) 0.1166(3) 0.5544(3) 0.0325(17) Uani 1 1 d .
C21 C 0.5365(3) 0.0800(4) 0.5800(4) 0.049(2) Uani 1 1 d .
H21 H 0.5538 0.0513 0.5555 0.059 Uiso 1 1 calc R
C22 C 0.5559(3) 0.0854(4) 0.6417(4) 0.051(2) Uani 1 1 d .
H22 H 0.5853 0.0597 0.6592 0.062 Uiso 1 1 calc R
C23 C 0.5310(3) 0.1292(4) 0.6765(4) 0.049(2) Uani 1 1 d .
H23 H 0.5440 0.1344 0.7177 0.058 Uiso 1 1 calc R
C24 C 0.4861(3) 0.1659(4) 0.6502(4) 0.050(2) Uani 1 1 d .
H24 H 0.4693 0.1949 0.6747 0.059 Uiso 1 1 calc R
C25 C 0.4658(3) 0.1609(4) 0.5897(4) 0.0406(19) Uani 1 1 d .
H25 H 0.4359 0.1860 0.5727 0.049 Uiso 1 1 calc R
C26 C 0.3396(3) 0.0708(3) 0.6012(3) 0.0328(17) Uani 1 1 d .
C27 C 0.3605(3) 0.0737(4) 0.6628(3) 0.0357(18) Uani 1 1 d .
H27 H 0.3486 0.1062 0.6874 0.043 Uiso 1 1 calc R
C28 C 0.3982(3) 0.0294(4) 0.6873(4) 0.043(2) Uani 1 1 d .
H28 H 0.4111 0.0315 0.7289 0.052 Uiso 1 1 calc R
C29 C 0.4181(3) -0.0190(4) 0.6518(4) 0.043(2) Uani 1 1 d .
H29 H 0.4446 -0.0483 0.6694 0.052 Uiso 1 1 calc R
C30 C 0.3987(3) -0.0235(4) 0.5908(4) 0.042(2) Uani 1 1 d .
H30 H 0.4120 -0.0555 0.5665 0.050 Uiso 1 1 calc R
C31 C 0.3584(3) 0.0210(3) 0.5657(3) 0.0307(16) Uani 1 1 d .
C32 C 0.3142(3) -0.0380(4) 0.4157(4) 0.047(2) Uani 1 1 d .
C33 C 0.3088(4) -0.0975(5) 0.3902(5) 0.068(3) Uani 1 1 d .
H33 H 0.3148 -0.1342 0.4144 0.082 Uiso 1 1 calc R
C34 C 0.2937(4) -0.1029(6) 0.3258(6) 0.093(4) Uani 1 1 d .
H34 H 0.2910 -0.1432 0.3071 0.112 Uiso 1 1 calc R
C35 C 0.2834(4) -0.0488(6) 0.2920(5) 0.074(3) Uani 1 1 d .
H35 H 0.2739 -0.0522 0.2498 0.089 Uiso 1 1 calc R
C36 C 0.2866(4) 0.0116(6) 0.3189(4) 0.064(3) Uani 1 1 d .
H36 H 0.2787 0.0482 0.2950 0.077 Uiso 1 1 calc R
C37 C 0.3011(3) 0.0175(4) 0.3800(4) 0.050(2) Uani 1 1 d .
H37 H 0.3024 0.0580 0.3984 0.060 Uiso 1 1 calc R
C38 C 0.1486(3) 0.0953(3) 0.7105(3) 0.0361(18) Uani 1 1 d .
H38 H 0.1752 0.1093 0.7451 0.043 Uiso 1 1 calc R
C39 C 0.0922(3) 0.1185(4) 0.7236(4) 0.049(2) Uani 1 1 d .
H39A H 0.0645 0.1071 0.6896 0.059 Uiso 1 1 calc R
H39B H 0.0929 0.1652 0.7272 0.059 Uiso 1 1 calc R
C40 C 0.0755(4) 0.0893(4) 0.7826(4) 0.067(3) Uani 1 1 d .
H40A H 0.0378 0.1027 0.7883 0.081 Uiso 1 1 calc R
H40B H 0.1008 0.1045 0.8173 0.081 Uiso 1 1 calc R
C41 C 0.0782(4) 0.0151(4) 0.7793(5) 0.075(3) Uani 1 1 d .
H41A H 0.0690 -0.0029 0.8176 0.089 Uiso 1 1 calc R
H41B H 0.0504 0.0000 0.7468 0.089 Uiso 1 1 calc R
C42 C 0.1327(4) -0.0076(4) 0.7678(5) 0.062(3) Uani 1 1 d .
H42A H 0.1319 -0.0542 0.7641 0.074 Uiso 1 1 calc R
H42B H 0.1599 0.0034 0.8024 0.074 Uiso 1 1 calc R
C43 C 0.1511(3) 0.0213(3) 0.7100(4) 0.042(2) Uani 1 1 d .
H43A H 0.1270 0.0052 0.6747 0.050 Uiso 1 1 calc R
H43B H 0.1891 0.0077 0.7060 0.050 Uiso 1 1 calc R
C44 C 0.3321(3) 0.3058(3) 0.7056(3) 0.0296(16) Uani 1 1 d .
H44 H 0.3250 0.3518 0.7113 0.035 Uiso 1 1 calc R
C45 C 0.3005(4) 0.2689(4) 0.7509(3) 0.053(2) Uani 1 1 d .
H45A H 0.2607 0.2772 0.7416 0.064 Uiso 1 1 calc R
H45B H 0.3065 0.2230 0.7459 0.064 Uiso 1 1 calc R
C46 C 0.3191(4) 0.2876(5) 0.8169(4) 0.072(3) Uani 1 1 d .
H46A H 0.3102 0.3326 0.8231 0.087 Uiso 1 1 calc R
H46B H 0.2990 0.2618 0.8441 0.087 Uiso 1 1 calc R
C47 C 0.3801(5) 0.2772(5) 0.8316(4) 0.076(3) Uani 1 1 d .
H47A H 0.3882 0.2315 0.8300 0.091 Uiso 1 1 calc R
H47B H 0.3918 0.2922 0.8729 0.091 Uiso 1 1 calc R
C48 C 0.4120(4) 0.3123(5) 0.7877(4) 0.074(3) Uani 1 1 d .
H48A H 0.4516 0.3024 0.7968 0.089 Uiso 1 1 calc R
H48B H 0.4075 0.3584 0.7931 0.089 Uiso 1 1 calc R
C49 C 0.3931(3) 0.2949(4) 0.7213(4) 0.052(2) Uani 1 1 d .
H49A H 0.4135 0.3209 0.6946 0.062 Uiso 1 1 calc R
H49B H 0.4016 0.2500 0.7145 0.062 Uiso 1 1 calc R
C50 C 0.5456(4) 0.2722(4) 0.4825(5) 0.064(3) Uani 1 1 d .
H50A H 0.5350 0.2442 0.5146 0.077 Uiso 1 1 calc R
H50B H 0.5640 0.3101 0.5013 0.077 Uiso 1 1 calc R
C51 C 0.5832(5) 0.2381(8) 0.4445(9) 0.151(7) Uani 1 1 d .
H51 H 0.6194 0.2241 0.4573 0.182 Uiso 1 1 calc R
C52 C 0.5536(7) 0.2306(9) 0.3843(7) 0.148(7) Uani 1 1 d .
H52 H 0.5629 0.2033 0.3534 0.178 Uiso 1 1 calc R
C53 C 0.5066(4) 0.2739(5) 0.3817(5) 0.072(3) Uani 1 1 d .
H53A H 0.5142 0.3125 0.3591 0.087 Uiso 1 1 calc R
H53B H 0.4734 0.2534 0.3608 0.087 Uiso 1 1 calc R

loop_
_atom_site_aniso_label
_atom_site_aniso_U_11
_atom_site_aniso_U_22
_atom_site_aniso_U_33
_atom_site_aniso_U_23
_atom_site_aniso_U_13
_atom_site_aniso_U_12
Sn1 0.0269(3) 0.0246(3) 0.0242(3) -0.0001(2) -0.0013(2) -0.00283(19)
Sn2 0.0261(3) 0.0262(3) 0.0279(3) -0.0008(2) -0.0007(2) -0.0048(2)
Sn3 0.0290(3) 0.0258(3) 0.0255(3) -0.0003(2) 0.0010(2) -0.0023(2)
P1 0.0297(10) 0.0279(10) 0.0252(10) -0.0038(8) -0.0025(8) -0.0029(8)
P2 0.0343(10) 0.0269(10) 0.0275(11) 0.0008(8) 0.0050(8) -0.0032(8)
O1 0.031(3) 0.036(3) 0.027(3) 0.002(2) -0.003(2) -0.011(2)
O2 0.032(3) 0.030(3) 0.022(3) -0.003(2) -0.003(2) -0.004(2)
O3 0.031(3) 0.026(2) 0.029(3) 0.000(2) -0.004(2) -0.003(2)
O4 0.031(3) 0.031(3) 0.023(3) 0.009(2) 0.000(2) -0.002(2)
O5 0.030(3) 0.029(3) 0.033(3) 0.003(2) 0.005(2) -0.007(2)
O6 0.038(3) 0.026(2) 0.027(3) 0.003(2) 0.005(2) -0.007(2)
O7 0.030(3) 0.025(2) 0.026(3) 0.000(2) 0.000(2) -0.003(2)
O8 0.028(3) 0.027(3) 0.026(3) 0.000(2) 0.000(2) -0.0032(19)
O9 0.028(3) 0.024(2) 0.030(3) 0.000(2) -0.005(2) -0.0011(19)
O10 0.025(2) 0.030(3) 0.032(3) -0.004(2) -0.002(2) -0.004(2)
O11 0.042(4) 0.065(4) 0.076(5) -0.002(4) -0.002(3) -0.004(3)
N1 0.037(4) 0.034(4) 0.047(4) -0.004(3) 0.002(3) -0.001(3)
N2 0.043(4) 0.031(4) 0.072(5) -0.007(4) 0.000(4) -0.004(3)
N3 0.028(3) 0.029(3) 0.034(4) 0.002(3) 0.003(3) 0.003(3)
N4 0.034(4) 0.035(3) 0.039(4) -0.001(3) 0.001(3) -0.002(3)
N5 0.033(3) 0.033(3) 0.031(4) -0.002(3) 0.002(3) 0.003(3)
N6 0.039(4) 0.043(4) 0.036(4) -0.003(3) -0.001(3) 0.007(3)
C1 0.031(4) 0.028(4) 0.022(4) -0.003(3) 0.001(3) -0.005(3)
C2 0.037(4) 0.039(4) 0.041(5) 0.000(4) 0.000(4) -0.008(3)
C3 0.034(4) 0.053(5) 0.042(5) 0.000(4) 0.000(4) -0.001(4)
C4 0.032(4) 0.050(5) 0.033(5) -0.004(4) 0.001(4) -0.015(4)
C5 0.048(5) 0.031(4) 0.041(5) -0.005(4) 0.003(4) -0.010(4)
C6 0.037(4) 0.031(4) 0.036(5) -0.003(3) -0.002(4) -0.005(3)
C7 0.042(5) 0.035(5) 0.078(7) 0.000(5) -0.006(5) 0.002(4)
C8 0.049(6) 0.058(6) 0.098(9) -0.032(6) -0.017(6) 0.011(5)
C9 0.059(7) 0.059(6) 0.122(10) -0.030(7) -0.001(7) 0.020(5)
C10 0.045(5) 0.058(6) 0.082(8) 0.001(6) -0.007(5) 0.008(5)
C11 0.047(5) 0.054(6) 0.061(6) 0.007(5) -0.001(5) -0.004(4)
C12 0.051(5) 0.027(4) 0.057(6) 0.004(4) 0.017(4) -0.002(4)
C13 0.034(4) 0.033(4) 0.030(4) -0.004(3) 0.004(3) -0.004(3)
C14 0.033(4) 0.042(4) 0.035(5) 0.000(4) 0.007(4) 0.007(3)
C15 0.040(5) 0.066(6) 0.031(5) 0.000(4) 0.001(4) 0.006(4)
C16 0.040(5) 0.058(5) 0.035(5) -0.008(4) 0.002(4) 0.012(4)
C17 0.037(5) 0.044(5) 0.043(5) -0.003(4) -0.005(4) 0.003(4)
C18 0.037(4) 0.029(4) 0.033(4) 0.000(3) 0.006(3) -0.007(3)
C20 0.022(4) 0.043(4) 0.032(4) 0.007(4) -0.001(3) -0.008(3)
C21 0.047(5) 0.055(5) 0.045(5) 0.002(4) 0.003(4) 0.006(4)
C22 0.042(5) 0.058(6) 0.052(6) 0.007(5) -0.004(4) 0.008(4)
C23 0.046(5) 0.061(6) 0.037(5) 0.000(4) -0.003(4) 0.002(4)
C24 0.049(5) 0.055(5) 0.044(5) -0.013(4) 0.000(4) 0.001(4)
C25 0.032(4) 0.046(5) 0.042(5) 0.004(4) -0.005(4) -0.001(3)
C26 0.035(4) 0.031(4) 0.032(4) -0.001(3) 0.003(3) -0.002(3)
C27 0.032(4) 0.045(5) 0.029(4) 0.001(4) 0.000(3) 0.000(3)
C28 0.045(5) 0.055(5) 0.030(5) 0.003(4) 0.000(4) 0.005(4)
C29 0.037(4) 0.052(5) 0.038(5) 0.012(4) -0.006(4) 0.007(4)
C30 0.043(5) 0.044(5) 0.037(5) -0.001(4) -0.002(4) 0.007(4)
C31 0.028(4) 0.032(4) 0.030(4) 0.007(3) -0.005(3) 0.005(3)
C32 0.041(5) 0.065(6) 0.033(5) -0.018(4) 0.000(4) 0.004(4)
C33 0.067(6) 0.064(6) 0.068(7) -0.033(6) -0.018(5) 0.021(5)
C34 0.073(8) 0.108(9) 0.088(9) -0.066(8) -0.037(7) 0.040(7)
C35 0.044(6) 0.135(11) 0.042(6) -0.021(7) -0.002(5) 0.014(6)
C36 0.051(6) 0.108(8) 0.031(5) 0.007(6) -0.005(4) -0.029(6)
C37 0.045(5) 0.064(6) 0.040(5) -0.001(5) 0.001(4) -0.017(4)
C38 0.051(5) 0.031(4) 0.026(4) 0.003(3) 0.005(4) -0.002(3)
C39 0.055(5) 0.046(5) 0.048(6) -0.001(4) 0.010(4) 0.005(4)
C40 0.079(7) 0.066(6) 0.063(7) 0.008(5) 0.035(6) 0.003(5)
C41 0.096(8) 0.058(6) 0.075(8) 0.009(6) 0.031(7) -0.009(6)
C42 0.069(7) 0.050(5) 0.072(7) 0.004(5) 0.028(6) -0.009(5)
C43 0.052(5) 0.036(4) 0.039(5) -0.001(4) 0.010(4) -0.001(4)
C44 0.037(4) 0.025(4) 0.024(4) -0.003(3) -0.007(3) -0.004(3)
C45 0.060(6) 0.075(6) 0.025(5) 0.004(4) 0.003(4) 0.006(5)
C46 0.093(8) 0.093(8) 0.030(5) 0.006(5) 0.005(5) 0.031(6)
C47 0.108(9) 0.089(8) 0.026(5) -0.005(5) -0.017(6) 0.032(7)
C48 0.073(7) 0.087(8) 0.053(7) -0.005(6) -0.034(6) 0.017(6)
C49 0.048(5) 0.067(6) 0.037(5) -0.005(4) -0.009(4) 0.002(4)
C50 0.047(5) 0.061(6) 0.082(8) 0.008(6) -0.006(5) -0.019(5)
C51 0.054(8) 0.179(15) 0.22(2) -0.101(15) 0.008(10) 0.047(9)
C52 0.148(15) 0.205(18) 0.091(12) -0.037(12) 0.014(11) 0.080(13)
C53 0.054(6) 0.088(8) 0.077(8) 0.022(7) 0.015(6) -0.011(6)

loop_
_atom_type_symbol
_atom_type_description
_atom_type_scat_dispersion_real
_atom_type_scat_dispersion_imag
_atom_type_scat_source
C C 0.0033 0.0016 'International Tables Vol C Tables 4.2.6.8 and 6.1.1.4'
H H 0.0000 0.0000 'International Tables Vol C Tables 4.2.6.8 and 6.1.1.4'
N N 0.0061 0.0033 'International Tables Vol C Tables 4.2.6.8 and 6.1.1.4'
O O 0.0106 0.0060 'International Tables Vol C Tables 4.2.6.8 and 6.1.1.4'
P P 0.1023 0.0942 'International Tables Vol C Tables 4.2.6.8 and 6.1.1.4'
Sn Sn -0.6537 1.4246 'International Tables Vol C Tables 4.2.6.8 and 6.1.1.4'

loop_
_geom_angle_atom_site_label_1
_geom_angle_atom_site_label_2
_geom_angle_atom_site_label_3
_geom_angle
_geom_angle_site_symmetry_1
_geom_angle_site_symmetry_3
O8 Sn1 O2 90.80(17) 7_556 .
O8 Sn1 O7 92.66(17) 7_556 .
O2 Sn1 O7 88.03(17) . .
O8 Sn1 O4 88.35(17) 7_556 .
O2 Sn1 O4 89.24(17) . .
O7 Sn1 O4 177.10(17) . .
O8 Sn1 C26 173.1(2) 7_556 .
O2 Sn1 C26 93.4(2) . .
O7 Sn1 C26 92.9(2) . .
O4 Sn1 C26 86.3(2) . .
O8 Sn1 O10 73.12(17) 7_556 7_556
O2 Sn1 O10 163.87(17) . 7_556
O7 Sn1 O10 91.43(17) . 7_556
O4 Sn1 O10 91.46(17) . 7_556
C26 Sn1 O10 102.7(2) . 7_556
O1 Sn2 O10 95.52(18) . .
O1 Sn2 O9 90.07(18) . .
O10 Sn2 O9 148.26(17) . .
O1 Sn2 O8 90.23(17) . .
O10 Sn2 O8 73.34(17) . .
O9 Sn2 O8 75.42(16) . .
O1 Sn2 O5 174.94(18) . 7_556
O10 Sn2 O5 88.82(18) . 7_556
O9 Sn2 O5 84.87(17) . 7_556
O8 Sn2 O5 88.52(17) . 7_556
O1 Sn2 C1 90.7(2) . .
O10 Sn2 C1 107.3(2) . .
O9 Sn2 C1 103.8(2) . .
O8 Sn2 C1 178.8(2) . .
O5 Sn2 C1 90.5(2) 7_556 .
O8 Sn3 O3 91.34(17) . 7_556
O8 Sn3 O7 92.11(17) . .
O3 Sn3 O7 88.98(17) 7_556 .
O8 Sn3 O6 86.09(18) . 7_556
O3 Sn3 O6 92.46(17) 7_556 7_556
O7 Sn3 O6 177.72(17) . 7_556
O8 Sn3 C13 172.0(2) . .
O3 Sn3 C13 93.4(2) 7_556 .
O7 Sn3 C13 94.4(2) . .
O6 Sn3 C13 87.3(2) 7_556 .
O8 Sn3 O9 75.27(17) . .
O3 Sn3 O9 165.74(18) 7_556 .
O7 Sn3 O9 86.66(17) . .
O6 Sn3 O9 91.52(17) 7_556 .
C13 Sn3 O9 100.5(2) . .
O3 P1 O1 112.2(3) . .
O3 P1 O2 112.6(2) . .
O1 P1 O2 112.1(3) . .
O3 P1 C44 106.6(3) . .
O1 P1 C44 105.4(3) . .
O2 P1 C44 107.4(3) . .
O6 P2 O5 111.0(3) . .
O6 P2 O4 111.7(3) . .
O5 P2 O4 110.3(3) . .
O6 P2 C38 106.8(3) . .
O5 P2 C38 108.7(3) . .
O4 P2 C38 108.2(3) . .
P1 O1 Sn2 147.2(3) . .
P1 O2 Sn1 138.0(3) . .
P1 O3 Sn3 137.7(3) . 7_556
P2 O4 Sn1 121.2(2) . .
P2 O5 Sn2 120.6(2) . 7_556
P2 O6 Sn3 124.0(3) . 7_556
Sn3 O7 Sn1 147.2(2) . .
Sn1 O8 Sn3 133.2(2) 7_556 .
Sn1 O8 Sn2 106.41(19) 7_556 .
Sn3 O8 Sn2 105.14(18) . .
Sn2 O9 Sn3 101.56(18) . .
Sn2 O10 Sn1 102.81(18) . 7_556
C53 O11 C50 108.6(7) . .
N2 N1 C6 115.8(6) . .
N1 N2 C7 113.0(6) . .
N4 N3 C18 113.7(6) . .
N3 N4 C20 115.2(6) . .
N6 N5 C31 115.1(6) . .
N5 N6 C32 115.1(6) . .
C2 C1 C6 117.9(6) . .
C2 C1 Sn2 120.5(5) . .
C6 C1 Sn2 121.5(5) . .
C3 C2 C1 120.1(7) . .
C2 C3 C4 121.6(7) . .
C5 C4 C3 119.8(7) . .
C4 C5 C6 120.3(7) . .
C1 C6 C5 120.3(7) . .
C1 C6 N1 115.2(6) . .
C5 C6 N1 124.5(7) . .
C8 C7 C12 120.1(8) . .
C8 C7 N2 117.9(8) . .
C12 C7 N2 121.9(7) . .
C7 C8 C9 122.2(9) . .
C8 C9 C10 117.7(9) . .
C11 C10 C9 121.3(9) . .
C10 C11 C12 119.6(9) . .
C11 C12 C7 118.9(8) . .
C14 C13 C18 116.4(7) . .
C14 C13 Sn3 118.1(5) . .
C18 C13 Sn3 125.6(5) . .
C15 C14 C13 122.0(7) . .
C14 C15 C16 120.3(8) . .
C17 C16 C15 119.4(8) . .
C16 C17 C18 120.4(7) . .
C17 C18 C13 121.4(7) . .
C17 C18 N3 123.1(7) . .
C13 C18 N3 115.5(6) . .
C21 C20 C25 120.9(7) . .
C21 C20 N4 114.9(7) . .
C25 C20 N4 124.0(6) . .
C20 C21 C22 120.8(8) . .
C23 C22 C21 118.6(8) . .
C22 C23 C24 120.0(8) . .
C25 C24 C23 122.4(8) . .
C24 C25 C20 117.2(7) . .
C27 C26 C31 118.0(7) . .
C27 C26 Sn1 118.4(5) . .
C31 C26 Sn1 123.5(5) . .
C28 C27 C26 120.5(7) . .
C27 C28 C29 121.6(7) . .
C30 C29 C28 119.9(7) . .
C29 C30 C31 118.7(7) . .
C26 C31 C30 121.3(7) . .
C26 C31 N5 116.9(6) . .
C30 C31 N5 121.8(6) . .
C33 C32 C37 120.7(8) . .
C33 C32 N6 115.8(8) . .
C37 C32 N6 123.5(7) . .
C32 C33 C34 118.9(10) . .
C35 C34 C33 119.3(10) . .
C34 C35 C36 121.2(9) . .
C37 C36 C35 120.1(10) . .
C36 C37 C32 119.5(9) . .
C39 C38 C43 111.2(6) . .
C39 C38 P2 113.6(5) . .
C43 C38 P2 112.7(5) . .
C38 C39 C40 111.5(7) . .
C39 C40 C41 109.9(8) . .
C42 C41 C40 112.1(8) . .
C41 C42 C43 112.1(8) . .
C42 C43 C38 111.9(7) . .
C49 C44 C45 108.9(6) . .
C49 C44 P1 113.6(5) . .
C45 C44 P1 111.7(5) . .
C46 C45 C44 112.5(8) . .
C47 C46 C45 110.2(8) . .
C46 C47 C48 111.0(8) . .
C47 C48 C49 112.6(8) . .
C44 C49 C48 111.5(7) . .
O11 C50 C51 106.1(10) . .
C52 C51 C50 107.6(11) . .
C51 C52 C53 105.7(12) . .
O11 C53 C52 108.7(10) . .

loop_
_geom_bond_atom_site_label_1
_geom_bond_atom_site_label_2
_geom_bond_distance
_geom_bond_site_symmetry_2
Sn1 O8 2.042(4) 7_556
Sn1 O2 2.069(4) .
Sn1 O7 2.090(4) .
Sn1 O4 2.121(4) .
Sn1 C26 2.127(7) .
Sn1 O10 2.150(4) 7_556
Sn2 O1 2.062(5) .
Sn2 O10 2.088(4) .
Sn2 O9 2.092(4) .
Sn2 O8 2.095(4) .
Sn2 O5 2.134(5) 7_556
Sn2 C1 2.138(6) .
Sn3 O8 2.043(4) .
Sn3 O3 2.058(4) 7_556
Sn3 O7 2.080(4) .
Sn3 O6 2.099(4) 7_556
Sn3 C13 2.142(7) .
Sn3 O9 2.149(4) .
P1 O3 1.528(5) .
P1 O1 1.529(5) .
P1 O2 1.529(5) .
P1 C44 1.794(7) .
P2 O6 1.535(5) .
P2 O5 1.541(5) .
P2 O4 1.549(5) .
P2 C38 1.797(7) .
O3 Sn3 2.058(4) 7_556
O5 Sn2 2.134(5) 7_556
O6 Sn3 2.099(4) 7_556
O8 Sn1 2.042(4) 7_556
O10 Sn1 2.150(4) 7_556
O11 C53 1.410(11) .
O11 C50 1.425(10) .
N1 N2 1.266(8) .
N1 C6 1.425(9) .
N2 C7 1.434(10) .
N3 N4 1.240(7) .
N3 C18 1.425(9) .
N4 C20 1.430(9) .
N5 N6 1.254(8) .
N5 C31 1.417(9) .
N6 C32 1.425(10) .
C1 C2 1.385(10) .
C1 C6 1.405(9) .
C2 C3 1.378(10) .
C3 C4 1.381(10) .
C4 C5 1.333(10) .
C5 C6 1.414(10) .
C7 C8 1.335(11) .
C7 C12 1.393(11) .
C8 C9 1.362(12) .
C9 C10 1.380(13) .
C10 C11 1.366(11) .
C11 C12 1.369(11) .
C13 C14 1.394(10) .
C13 C18 1.394(10) .
C14 C15 1.353(10) .
C15 C16 1.376(10) .
C16 C17 1.362(11) .
C17 C18 1.369(10) .
C20 C21 1.380(10) .
C20 C25 1.396(10) .
C21 C22 1.387(11) .
C22 C23 1.369(11) .
C23 C24 1.389(11) .
C24 C25 1.365(11) .
C26 C27 1.390(10) .
C26 C31 1.400(9) .
C27 C28 1.357(10) .
C28 C29 1.390(10) .
C29 C30 1.369(10) .
C30 C31 1.404(9) .
C32 C33 1.355(11) .
C32 C37 1.409(11) .
C33 C34 1.424(14) .
C34 C35 1.353(15) .
C35 C36 1.384(13) .
C36 C37 1.352(11) .
C38 C39 1.495(10) .
C38 C43 1.535(9) .
C39 C40 1.527(11) .
C40 C41 1.541(12) .
C41 C42 1.442(12) .
C42 C43 1.515(11) .
C44 C49 1.482(10) .
C44 C45 1.523(10) .
C45 C46 1.517(11) .
C46 C47 1.479(13) .
C47 C48 1.491(14) .
C48 C49 1.519(11) .
C50 C51 1.479(15) .
C51 C52 1.435(19) .
C52 C53 1.440(16) .
